data_7041091
loop_
_publ_author_name
'Maeno, Yuki'
'Ishizu, Yuko'
'Kubo, Kazuyuki'
'Kume, Shoko'
'Mizuta, Tsutomu'

_publ_section_title
;
 Synthesis and coordination chemistry of (PNEt2)2-bridged
 [2]ferrocenophanes.
;
_journal_issue 47
_journal_name_full 'Dalton transactions (Cambridge, England : 2003)'
_journal_page_first 19034
_journal_page_last 19044
_journal_paper_doi 10.1039/c6dt03729a
_journal_volume 45
_journal_year 2016
_chemical_formula_sum 'C22 H28 Cr Fe N2 O4 P2'
_chemical_formula_weight 554.25
_chemical_name_systematic
; 
 ? 
;
_space_group_IT_number 14
_symmetry_cell_setting monoclinic
_symmetry_space_group_name_Hall '-P 2ybc'
_symmetry_space_group_name_H-M 'P 1 21/c 1'
_atom_sites_solution_hydrogens geom
_atom_sites_solution_primary direct
_atom_sites_solution_secondary difmap
_audit_creation_method SHELXL-97
_audit_update_record
;
2016-09-26 deposited with the CCDC.
2016-11-04 downloaded from the CCDC.
;
_cell_angle_alpha 90.00
_cell_angle_beta 118.1130(10)
_cell_angle_gamma 90.00
_cell_formula_units_Z 4
_cell_length_a 17.7400(2)
_cell_length_b 8.8420(2)
_cell_length_c 18.5010(3)
_cell_measurement_reflns_used 21970
_cell_measurement_temperature 200(2)
_cell_measurement_theta_max 27.9
_cell_measurement_theta_min 2.2
_cell_volume 2559.63(8)
_computing_cell_refinement 'HKL (Otwinowski, 1997)'
_computing_data_collection 'HKL (Otwinowski, 1997)'
_computing_data_reduction 'HKL (Otwinowski, 1997)'
_computing_structure_refinement 'SHELXL-97 (Sheldrick, 1997)'
_computing_structure_solution 'SHELXS-97 (Sheldrick, 1990)'
_diffrn_ambient_temperature 200(2)
_diffrn_measured_fraction_theta_full 0.975
_diffrn_measured_fraction_theta_max 0.975
_diffrn_measurement_device_type 'Mac Science DIP2030 Imaging Plate'
_diffrn_radiation_monochromator graphite
_diffrn_radiation_source 'fine-focus sealed tube'
_diffrn_radiation_type MoK\a
_diffrn_radiation_wavelength 0.71069
_diffrn_reflns_av_R_equivalents 0.026
_diffrn_reflns_av_sigmaI/netI 0.0162
_diffrn_reflns_limit_h_max 23
_diffrn_reflns_limit_h_min 0
_diffrn_reflns_limit_k_max 11
_diffrn_reflns_limit_k_min 0
_diffrn_reflns_limit_l_max 21
_diffrn_reflns_limit_l_min -24
_diffrn_reflns_number 5963
_diffrn_reflns_theta_full 27.90
_diffrn_reflns_theta_max 27.90
_diffrn_reflns_theta_min 3.19
_exptl_absorpt_coefficient_mu 1.145
_exptl_absorpt_correction_T_max 0.7670
_exptl_absorpt_correction_T_min 0.7115
_exptl_absorpt_correction_type integration
_exptl_absorpt_process_details
;
Original Program by Inoue(Mac Science)
;
_exptl_crystal_colour orange
_exptl_crystal_density_diffrn 1.438
_exptl_crystal_density_method 'not measured'
_exptl_crystal_description block
_exptl_crystal_F_000 1144
_exptl_crystal_size_max 0.43
_exptl_crystal_size_mid 0.20
_exptl_crystal_size_min 0.20
_refine_diff_density_max 0.537
_refine_diff_density_min -0.610
_refine_diff_density_rms 0.067
_refine_ls_extinction_coef 0
_refine_ls_extinction_method none
_refine_ls_goodness_of_fit_ref 1.060
_refine_ls_hydrogen_treatment constr
_refine_ls_matrix_type full
_refine_ls_number_parameters 293
_refine_ls_number_reflns 5963
_refine_ls_number_restraints 0
_refine_ls_restrained_S_all 1.060
_refine_ls_R_factor_all 0.0323
_refine_ls_R_factor_gt 0.0306
_refine_ls_shift/su_max 0.002
_refine_ls_shift/su_mean 0.000
_refine_ls_structure_factor_coef Fsqd
_refine_ls_weighting_details 'calc w=1/[\s^2^(Fo^2^)+(0.0454P)^2^+1.6364P] where P=(Fo^2^+2Fc^2^)/3'
_refine_ls_weighting_scheme calc
_refine_ls_wR_factor_gt 0.0806
_refine_ls_wR_factor_ref 0.0819
_reflns_number_gt 5659
_reflns_number_total 5963
_reflns_threshold_expression >2sigma(I)
_cod_data_source_file c6dt03729a2.cif
_cod_data_source_block ishizu06
_cod_depositor_comments 'Adding full bibliography for 7041089--7041093.cif.'
_cod_original_sg_symbol_H-M P21/c
_cod_database_code 7041091

loop_
_symmetry_equiv_pos_as_xyz
'x, y, z'
'-x, y+1/2, -z+1/2'
'-x, -y, -z'
'x, -y-1/2, z-1/2'

loop_
_atom_site_label
_atom_site_type_symbol
_atom_site_fract_x
_atom_site_fract_y
_atom_site_fract_z
_atom_site_U_iso_or_equiv
_atom_site_adp_type
_atom_site_occupancy
_atom_site_symmetry_multiplicity
_atom_site_calc_flag
_atom_site_refinement_flags
Fe1 Fe 0.085859(14) 0.63035(2) 0.650476(13) 0.01924(7) Uani 1 1 d .
P1 P 0.27919(2) 0.50590(4) 0.73673(2) 0.01891(9) Uani 1 1 d .
P2 P 0.22093(2) 0.45165(4) 0.81355(2) 0.01889(9) Uani 1 1 d .
N1 N 0.37379(9) 0.59140(18) 0.77874(10) 0.0299(3) Uani 1 1 d .
N2 N 0.26665(10) 0.49687(17) 0.91188(8) 0.0281(3) Uani 1 1 d .
C1 C 0.19940(10) 0.61300(17) 0.65151(9) 0.0199(3) Uani 1 1 d .
C2 C 0.17595(11) 0.76956(18) 0.64896(10) 0.0254(3) Uani 1 1 d .
H1 H 0.2074 0.8442 0.6888 0.030 Uiso 1 1 calc R
C3 C 0.09723(11) 0.79314(19) 0.57610(10) 0.0285(3) Uani 1 1 d .
H2 H 0.0671 0.8862 0.5593 0.034 Uiso 1 1 calc R
C4 C 0.07170(11) 0.65391(19) 0.53313(10) 0.0257(3) Uani 1 1 d .
H3 H 0.0213 0.6375 0.4828 0.031 Uiso 1 1 calc R
C5 C 0.13446(10) 0.54322(18) 0.57840(9) 0.0211(3) Uani 1 1 d .
H4 H 0.1337 0.4405 0.5630 0.025 Uiso 1 1 calc R
C6 C 0.11489(10) 0.53448(18) 0.75932(9) 0.0218(3) Uani 1 1 d .
C7 C 0.08992(11) 0.6899(2) 0.75791(10) 0.0285(3) Uani 1 1 d .
H5 H 0.1243 0.7677 0.7937 0.034 Uiso 1 1 calc R
C8 C 0.00488(12) 0.7066(2) 0.69369(12) 0.0351(4) Uani 1 1 d .
H6 H -0.0273 0.7978 0.6791 0.042 Uiso 1 1 calc R
C9 C -0.02398(11) 0.5641(2) 0.65490(11) 0.0318(4) Uani 1 1 d .
H7 H -0.0785 0.5438 0.6098 0.038 Uiso 1 1 calc R
C10 C 0.04272(10) 0.4572(2) 0.69508(10) 0.0249(3) Uani 1 1 d .
H8 H 0.0403 0.3528 0.6820 0.030 Uiso 1 1 calc R
C11 C 0.43814(13) 0.5332(3) 0.75705(16) 0.0465(5) Uani 1 1 d .
H9 H 0.4335 0.4216 0.7529 0.056 Uiso 1 1 calc R
H10 H 0.4958 0.5584 0.8016 0.056 Uiso 1 1 calc R
C12 C 0.4292(2) 0.5958(4) 0.6776(2) 0.0768(9) Uani 1 1 d .
H11 H 0.3748 0.5622 0.6322 0.115 Uiso 1 1 calc R
H12 H 0.4765 0.5593 0.6689 0.115 Uiso 1 1 calc R
H13 H 0.4304 0.7065 0.6800 0.115 Uiso 1 1 calc R
C13 C 0.38376(13) 0.7482(2) 0.80719(13) 0.0380(4) Uani 1 1 d .
H14 H 0.3324 0.7789 0.8115 0.046 Uiso 1 1 calc R
H15 H 0.3883 0.8148 0.7664 0.046 Uiso 1 1 calc R
C14 C 0.46231(19) 0.7692(4) 0.88981(18) 0.0728(9) Uani 1 1 d .
H16 H 0.4612 0.6955 0.9289 0.109 Uiso 1 1 calc R
H17 H 0.4626 0.8718 0.9099 0.109 Uiso 1 1 calc R
H18 H 0.5139 0.7537 0.8840 0.109 Uiso 1 1 calc R
C15 C 0.29507(14) 0.3779(2) 0.97469(11) 0.0352(4) Uani 1 1 d .
H19 H 0.3356 0.4225 1.0282 0.042 Uiso 1 1 calc R
H20 H 0.3263 0.2998 0.9610 0.042 Uiso 1 1 calc R
C16 C 0.22326(18) 0.3032(4) 0.98309(15) 0.0624(8) Uani 1 1 d .
H21 H 0.1921 0.3795 0.9970 0.094 Uiso 1 1 calc R
H22 H 0.2468 0.2269 1.0266 0.094 Uiso 1 1 calc R
H23 H 0.1842 0.2546 0.9312 0.094 Uiso 1 1 calc R
C17 C 0.27990(15) 0.6540(2) 0.94119(12) 0.0411(5) Uani 1 1 d .
H24 H 0.2670 0.7219 0.8943 0.049 Uiso 1 1 calc R
H25 H 0.3409 0.6675 0.9813 0.049 Uiso 1 1 calc R
C18 C 0.2270(2) 0.7012(4) 0.98037(17) 0.0664(8) Uani 1 1 d .
H26 H 0.1664 0.6836 0.9423 0.100 Uiso 1 1 calc R
H27 H 0.2362 0.8089 0.9942 0.100 Uiso 1 1 calc R
H28 H 0.2434 0.6420 1.0304 0.100 Uiso 1 1 calc R
Cr1 Cr 0.266541(16) 0.24916(3) 0.761913(15) 0.02081(7) Uani 1 1 d .
O1 O 0.10227(10) 0.16044(16) 0.61254(9) 0.0447(4) Uani 1 1 d .
O2 O 0.34773(10) 0.0768(2) 0.67678(9) 0.0460(4) Uani 1 1 d .
O3 O 0.44651(10) 0.2647(2) 0.90339(10) 0.0562(5) Uani 1 1 d .
O4 O 0.23339(13) -0.00645(17) 0.84962(11) 0.0541(4) Uani 1 1 d .
C19 C 0.16266(11) 0.20198(18) 0.66901(11) 0.0278(3) Uani 1 1 d .
C20 C 0.31670(11) 0.1435(2) 0.70933(10) 0.0293(4) Uani 1 1 d .
C21 C 0.37778(12) 0.2634(2) 0.85136(11) 0.0328(4) Uani 1 1 d .
C22 C 0.24611(13) 0.0901(2) 0.81507(11) 0.0328(4) Uani 1 1 d .

loop_
_atom_site_aniso_label
_atom_site_aniso_U_11
_atom_site_aniso_U_22
_atom_site_aniso_U_33
_atom_site_aniso_U_23
_atom_site_aniso_U_13
_atom_site_aniso_U_12
Fe1 0.02033(11) 0.01787(11) 0.01746(11) -0.00096(7) 0.00719(9) 0.00288(7)
P1 0.01787(17) 0.02057(19) 0.01764(17) 0.00142(13) 0.00782(15) 0.00066(13)
P2 0.02301(18) 0.01920(18) 0.01460(17) 0.00048(13) 0.00899(15) 0.00120(14)
N1 0.0197(6) 0.0319(8) 0.0349(8) 0.0005(6) 0.0102(6) -0.0028(6)
N2 0.0395(8) 0.0265(7) 0.0153(6) 0.0001(5) 0.0105(6) 0.0008(6)
C1 0.0222(7) 0.0204(7) 0.0173(6) 0.0017(5) 0.0095(6) -0.0011(5)
C2 0.0299(8) 0.0186(7) 0.0234(7) 0.0010(6) 0.0090(7) -0.0030(6)
C3 0.0344(9) 0.0189(7) 0.0253(8) 0.0055(6) 0.0083(7) 0.0026(6)
C4 0.0294(8) 0.0256(8) 0.0166(7) 0.0028(6) 0.0063(6) 0.0003(6)
C5 0.0259(7) 0.0211(7) 0.0168(6) -0.0012(5) 0.0105(6) -0.0002(6)
C6 0.0240(7) 0.0272(8) 0.0181(7) -0.0002(6) 0.0130(6) 0.0020(6)
C7 0.0329(8) 0.0308(9) 0.0237(7) -0.0047(6) 0.0149(7) 0.0072(7)
C8 0.0311(9) 0.0413(10) 0.0341(9) -0.0031(8) 0.0164(8) 0.0150(8)
C9 0.0205(7) 0.0451(11) 0.0326(9) -0.0026(8) 0.0147(7) 0.0027(7)
C10 0.0238(7) 0.0295(8) 0.0263(8) -0.0002(6) 0.0159(7) -0.0028(6)
C11 0.0253(9) 0.0584(14) 0.0600(14) 0.0015(11) 0.0238(9) -0.0010(9)
C12 0.083(2) 0.096(2) 0.083(2) 0.0003(19) 0.064(2) -0.0088(18)
C13 0.0328(9) 0.0351(10) 0.0352(10) -0.0013(8) 0.0072(8) -0.0111(7)
C14 0.0520(15) 0.076(2) 0.0531(15) -0.0146(14) -0.0059(12) -0.0210(14)
C15 0.0459(11) 0.0381(10) 0.0181(7) 0.0061(7) 0.0122(8) 0.0021(8)
C16 0.0644(16) 0.0742(18) 0.0404(12) 0.0120(12) 0.0179(12) -0.0289(14)
C17 0.0598(13) 0.0326(10) 0.0267(9) -0.0070(7) 0.0169(9) -0.0012(9)
C18 0.097(2) 0.0661(17) 0.0501(14) -0.0131(13) 0.0457(16) 0.0136(16)
Cr1 0.02463(13) 0.01782(13) 0.01830(13) 0.00146(8) 0.00874(11) 0.00431(9)
O1 0.0390(7) 0.0291(7) 0.0437(8) -0.0101(6) 0.0010(6) 0.0011(6)
O2 0.0472(8) 0.0584(10) 0.0364(7) -0.0019(7) 0.0232(7) 0.0194(7)
O3 0.0344(8) 0.0837(13) 0.0330(8) 0.0013(8) 0.0015(7) 0.0143(8)
O4 0.0841(13) 0.0290(7) 0.0569(10) 0.0110(7) 0.0397(10) -0.0034(8)
C19 0.0333(8) 0.0176(7) 0.0303(8) 0.0001(6) 0.0131(7) 0.0050(6)
C20 0.0301(8) 0.0313(9) 0.0224(7) 0.0034(6) 0.0089(7) 0.0071(7)
C21 0.0351(9) 0.0358(10) 0.0258(8) 0.0035(7) 0.0131(8) 0.0094(7)
C22 0.0439(10) 0.0237(8) 0.0311(8) 0.0007(7) 0.0178(8) 0.0042(7)

loop_
_atom_type_symbol
_atom_type_description
_atom_type_scat_dispersion_real
_atom_type_scat_dispersion_imag
_atom_type_scat_source
C C 0.0033 0.0016 'International Tables Vol C Tables 4.2.6.8 and 6.1.1.4'
H H 0.0000 0.0000 'International Tables Vol C Tables 4.2.6.8 and 6.1.1.4'
Fe Fe 0.3463 0.8444 'International Tables Vol C Tables 4.2.6.8 and 6.1.1.4'
Cr Cr 0.3209 0.6236 'International Tables Vol C Tables 4.2.6.8 and 6.1.1.4'
O O 0.0106 0.0060 'International Tables Vol C Tables 4.2.6.8 and 6.1.1.4'
P P 0.1023 0.0942 'International Tables Vol C Tables 4.2.6.8 and 6.1.1.4'
N N 0.0061 0.0033 'International Tables Vol C Tables 4.2.6.8 and 6.1.1.4'

loop_
_geom_angle_atom_site_label_1
_geom_angle_atom_site_label_2
_geom_angle_atom_site_label_3
_geom_angle
C1 Fe1 C6 100.08(6)
C1 Fe1 C7 116.00(7)
C6 Fe1 C7 41.78(7)
C1 Fe1 C2 41.77(6)
C6 Fe1 C2 115.92(7)
C7 Fe1 C2 101.07(7)
C1 Fe1 C5 41.48(6)
C6 Fe1 C5 120.28(6)
C7 Fe1 C5 154.90(7)
C2 Fe1 C5 69.10(7)
C1 Fe1 C10 120.07(6)
C6 Fe1 C10 41.59(6)
C7 Fe1 C10 69.30(7)
C2 Fe1 C10 154.77(7)
C5 Fe1 C10 109.41(7)
C1 Fe1 C8 154.18(7)
C6 Fe1 C8 69.29(7)
C7 Fe1 C8 40.72(7)
C2 Fe1 C8 120.34(8)
C5 Fe1 C8 163.80(7)
C10 Fe1 C8 68.12(8)
C1 Fe1 C3 69.38(7)
C6 Fe1 C3 154.09(7)
C7 Fe1 C3 120.22(8)
C2 Fe1 C3 40.79(7)
C5 Fe1 C3 68.00(7)
C10 Fe1 C3 163.80(7)
C8 Fe1 C3 109.60(8)
C1 Fe1 C9 159.04(7)
C6 Fe1 C9 69.15(7)
C7 Fe1 C9 68.53(7)
C2 Fe1 C9 159.03(7)
C5 Fe1 C9 127.66(7)
C10 Fe1 C9 40.28(7)
C8 Fe1 C9 40.23(8)
C3 Fe1 C9 127.73(7)
C1 Fe1 C4 69.18(6)
C6 Fe1 C4 159.32(7)
C7 Fe1 C4 158.73(7)
C2 Fe1 C4 68.42(7)
C5 Fe1 C4 40.31(6)
C10 Fe1 C4 127.72(7)
C8 Fe1 C4 127.64(7)
C3 Fe1 C4 40.08(7)
C9 Fe1 C4 114.65(7)
N1 P1 C1 111.82(8)
N1 P1 P2 118.83(6)
C1 P1 P2 105.53(5)
N1 P1 Cr1 121.10(6)
C1 P1 Cr1 124.69(5)
P2 P1 Cr1 62.404(16)
N2 P2 C6 110.68(8)
N2 P2 P1 121.95(6)
C6 P2 P1 103.77(5)
N2 P2 Cr1 123.23(6)
C6 P2 Cr1 123.28(5)
P1 P2 Cr1 62.581(16)
C13 N1 C11 116.86(17)
C13 N1 P1 121.54(13)
C11 N1 P1 117.14(14)
C17 N2 C15 116.71(14)
C17 N2 P2 123.00(12)
C15 N2 P2 120.29(12)
C5 C1 C2 106.90(13)
C5 C1 P1 123.04(11)
C2 C1 P1 128.77(12)
C5 C1 Fe1 70.68(9)
C2 C1 Fe1 69.74(9)
P1 C1 Fe1 114.61(8)
C3 C2 C1 108.08(14)
C3 C2 Fe1 71.03(10)
C1 C2 Fe1 68.49(9)
C3 C2 H1 126.0
C1 C2 H1 126.0
Fe1 C2 H1 126.1
C4 C3 C2 108.33(14)
C4 C3 Fe1 70.31(9)
C2 C3 Fe1 68.18(9)
C4 C3 H2 125.8
C2 C3 H2 125.8
Fe1 C3 H2 127.2
C3 C4 C5 108.22(14)
C3 C4 Fe1 69.61(10)
C5 C4 Fe1 68.86(9)
C3 C4 H3 125.9
C5 C4 H3 125.9
Fe1 C4 H3 127.2
C4 C5 C1 108.46(13)
C4 C5 Fe1 70.83(9)
C1 C5 Fe1 67.84(9)
C4 C5 H4 125.8
C1 C5 H4 125.8
Fe1 C5 H4 127.1
C7 C6 C10 106.91(14)
C7 C6 P2 128.61(13)
C10 C6 P2 123.32(12)
C7 C6 Fe1 69.45(9)
C10 C6 Fe1 70.53(9)
P2 C6 Fe1 115.59(8)
C8 C7 C6 108.09(16)
C8 C7 Fe1 70.95(10)
C6 C7 Fe1 68.77(9)
C8 C7 H5 126.0
C6 C7 H5 126.0
Fe1 C7 H5 125.9
C9 C8 C7 108.54(16)
C9 C8 Fe1 70.41(10)
C7 C8 Fe1 68.33(9)
C9 C8 H6 125.7
C7 C8 H6 125.7
Fe1 C8 H6 127.1
C10 C9 C8 108.23(15)
C10 C9 Fe1 69.03(9)
C8 C9 Fe1 69.36(11)
C10 C9 H7 125.9
C8 C9 H7 125.9
Fe1 C9 H7 127.3
C9 C10 C6 108.23(15)
C9 C10 Fe1 70.69(10)
C6 C10 Fe1 67.88(9)
C9 C10 H8 125.9
C6 C10 H8 125.9
Fe1 C10 H8 127.1
N1 C11 C12 113.5(2)
N1 C11 H9 108.9
C12 C11 H9 108.9
N1 C11 H10 108.9
C12 C11 H10 108.9
H9 C11 H10 107.7
C11 C12 H11 109.5
C11 C12 H12 109.5
H11 C12 H12 109.5
C11 C12 H13 109.5
H11 C12 H13 109.5
H12 C12 H13 109.5
N1 C13 C14 112.07(19)
N1 C13 H14 109.2
C14 C13 H14 109.2
N1 C13 H15 109.2
C14 C13 H15 109.2
H14 C13 H15 107.9
C13 C14 H16 109.5
C13 C14 H17 109.5
H16 C14 H17 109.5
C13 C14 H18 109.5
H16 C14 H18 109.5
H17 C14 H18 109.5
N2 C15 C16 113.81(19)
N2 C15 H19 108.8
C16 C15 H19 108.8
N2 C15 H20 108.8
C16 C15 H20 108.8
H19 C15 H20 107.7
C15 C16 H21 109.5
C15 C16 H22 109.5
H21 C16 H22 109.5
C15 C16 H23 109.5
H21 C16 H23 109.5
H22 C16 H23 109.5
N2 C17 C18 114.6(2)
N2 C17 H24 108.6
C18 C17 H24 108.6
N2 C17 H25 108.6
C18 C17 H25 108.6
H24 C17 H25 107.6
C17 C18 H26 109.5
C17 C18 H27 109.5
H26 C18 H27 109.5
C17 C18 H28 109.5
H26 C18 H28 109.5
H27 C18 H28 109.5
C22 Cr1 C20 99.15(8)
C22 Cr1 C19 87.94(8)
C20 Cr1 C19 85.09(8)
C22 Cr1 C21 88.31(9)
C20 Cr1 C21 86.08(8)
C19 Cr1 C21 169.74(8)
C22 Cr1 P2 99.94(6)
C20 Cr1 P2 160.52(6)
C19 Cr1 P2 99.44(5)
C21 Cr1 P2 90.61(6)
C22 Cr1 P1 154.47(6)
C20 Cr1 P1 105.60(6)
C19 Cr1 P1 100.20(5)
C21 Cr1 P1 87.21(6)
P2 Cr1 P1 55.015(15)
O1 C19 Cr1 173.82(15)
O2 C20 Cr1 179.48(19)
O3 C21 Cr1 175.72(18)
O4 C22 Cr1 178.25(17)

loop_
_geom_bond_atom_site_label_1
_geom_bond_atom_site_label_2
_geom_bond_distance
Fe1 C1 2.0111(16)
Fe1 C6 2.0153(15)
Fe1 C7 2.0244(16)
Fe1 C2 2.0279(17)
Fe1 C5 2.0491(15)
Fe1 C10 2.0510(17)
Fe1 C8 2.0591(18)
Fe1 C3 2.0658(17)
Fe1 C9 2.0730(18)
Fe1 C4 2.0751(16)
P1 N1 1.6623(15)
P1 C1 1.8119(15)
P1 P2 2.1683(5)
P1 Cr1 2.3493(5)
P2 N2 1.6544(14)
P2 C6 1.8174(16)
P2 Cr1 2.3455(5)
N1 C13 1.464(3)
N1 C11 1.470(3)
N2 C17 1.469(2)
N2 C15 1.469(2)
C1 C5 1.438(2)
C1 C2 1.440(2)
C2 C3 1.427(2)
C2 H1 0.9500
C3 C4 1.419(2)
C3 H2 0.9500
C4 C5 1.421(2)
C4 H3 0.9500
C5 H4 0.9500
C6 C7 1.441(2)
C6 C10 1.444(2)
C7 C8 1.421(2)
C7 H5 0.9500
C8 C9 1.421(3)
C8 H6 0.9500
C9 C10 1.420(2)
C9 H7 0.9500
C10 H8 0.9500
C11 C12 1.507(4)
C11 H9 0.9900
C11 H10 0.9900
C12 H11 0.9800
C12 H12 0.9800
C12 H13 0.9800
C13 C14 1.518(3)
C13 H14 0.9900
C13 H15 0.9900
C14 H16 0.9800
C14 H17 0.9800
C14 H18 0.9800
C15 C16 1.507(3)
C15 H19 0.9900
C15 H20 0.9900
C16 H21 0.9800
C16 H22 0.9800
C16 H23 0.9800
C17 C18 1.491(3)
C17 H24 0.9900
C17 H25 0.9900
C18 H26 0.9800
C18 H27 0.9800
C18 H28 0.9800
Cr1 C22 1.8475(19)
Cr1 C20 1.8509(18)
Cr1 C19 1.8813(18)
Cr1 C21 1.8897(19)
O1 C19 1.149(2)
O2 C20 1.152(2)
O3 C21 1.143(2)
O4 C22 1.150(2)

loop_
_geom_torsion_atom_site_label_1
_geom_torsion_atom_site_label_2
_geom_torsion_atom_site_label_3
_geom_torsion_atom_site_label_4
_geom_torsion
N1 P1 P2 N2 1.65(9)
C1 P1 P2 N2 -124.76(8)
Cr1 P1 P2 N2 113.83(7)
N1 P1 P2 C6 127.20(9)
C1 P1 P2 C6 0.80(8)
Cr1 P1 P2 C6 -120.62(6)
N1 P1 P2 Cr1 -112.18(7)
C1 P1 P2 Cr1 121.42(5)
C1 P1 N1 C13 54.08(17)
P2 P1 N1 C13 -69.26(16)
Cr1 P1 N1 C13 -142.68(13)
C1 P1 N1 C11 -101.49(16)
P2 P1 N1 C11 135.17(14)
Cr1 P1 N1 C11 61.75(16)
C6 P2 N2 C17 -57.14(18)
P1 P2 N2 C17 65.22(18)
Cr1 P2 N2 C17 141.32(15)
C6 P2 N2 C15 121.93(15)
P1 P2 N2 C15 -115.71(14)
Cr1 P2 N2 C15 -39.61(17)
N1 P1 C1 C5 142.43(13)
P2 P1 C1 C5 -86.99(13)
Cr1 P1 C1 C5 -20.10(16)
N1 P1 C1 C2 -52.33(17)
P2 P1 C1 C2 78.25(15)
Cr1 P1 C1 C2 145.14(13)
N1 P1 C1 Fe1 -135.41(8)
P2 P1 C1 Fe1 -4.83(9)
Cr1 P1 C1 Fe1 62.07(9)
C6 Fe1 C1 C5 124.90(9)
C7 Fe1 C1 C5 165.79(9)
C2 Fe1 C1 C5 -117.24(13)
C10 Fe1 C1 C5 85.69(10)
C8 Fe1 C1 C5 -172.29(16)
C3 Fe1 C1 C5 -79.71(10)
C9 Fe1 C1 C5 68.0(2)
C4 Fe1 C1 C5 -36.73(9)
C6 Fe1 C1 C2 -117.86(10)
C7 Fe1 C1 C2 -76.97(11)
C5 Fe1 C1 C2 117.24(13)
C10 Fe1 C1 C2 -157.07(9)
C8 Fe1 C1 C2 -55.1(2)
C3 Fe1 C1 C2 37.53(9)
C9 Fe1 C1 C2 -174.74(17)
C4 Fe1 C1 C2 80.51(10)
C6 Fe1 C1 P1 6.55(9)
C7 Fe1 C1 P1 47.44(11)
C2 Fe1 C1 P1 124.41(13)
C5 Fe1 C1 P1 -118.35(12)
C10 Fe1 C1 P1 -32.66(11)
C8 Fe1 C1 P1 69.35(19)
C3 Fe1 C1 P1 161.94(10)
C9 Fe1 C1 P1 -50.3(2)
C4 Fe1 C1 P1 -155.08(10)
C5 C1 C2 C3 1.02(19)
P1 C1 C2 C3 -166.08(13)
Fe1 C1 C2 C3 -60.25(12)
C5 C1 C2 Fe1 61.27(11)
P1 C1 C2 Fe1 -105.84(13)
C1 Fe1 C2 C3 119.23(14)
C6 Fe1 C2 C3 -165.36(10)
C7 Fe1 C2 C3 -123.93(11)
C5 Fe1 C2 C3 80.14(11)
C10 Fe1 C2 C3 171.52(15)
C8 Fe1 C2 C3 -85.22(12)
C9 Fe1 C2 C3 -66.0(2)
C4 Fe1 C2 C3 36.75(10)
C6 Fe1 C2 C1 75.41(10)
C7 Fe1 C2 C1 116.84(10)
C5 Fe1 C2 C1 -39.08(9)
C10 Fe1 C2 C1 52.3(2)
C8 Fe1 C2 C1 155.56(9)
C3 Fe1 C2 C1 -119.23(14)
C9 Fe1 C2 C1 174.74(17)
C4 Fe1 C2 C1 -82.47(10)
C1 C2 C3 C4 -0.4(2)
Fe1 C2 C3 C4 -59.01(13)
C1 C2 C3 Fe1 58.66(11)
C1 Fe1 C3 C4 81.80(11)
C6 Fe1 C3 C4 151.53(14)
C7 Fe1 C3 C4 -169.36(10)
C2 Fe1 C3 C4 120.20(15)
C5 Fe1 C3 C4 37.14(10)
C10 Fe1 C3 C4 -46.8(3)
C8 Fe1 C3 C4 -125.71(11)
C9 Fe1 C3 C4 -84.23(13)
C1 Fe1 C3 C2 -38.40(10)
C6 Fe1 C3 C2 31.3(2)
C7 Fe1 C3 C2 70.44(12)
C5 Fe1 C3 C2 -83.06(11)
C10 Fe1 C3 C2 -167.0(2)
C8 Fe1 C3 C2 114.09(11)
C9 Fe1 C3 C2 155.57(11)
C4 Fe1 C3 C2 -120.20(15)
C2 C3 C4 C5 -0.5(2)
Fe1 C3 C4 C5 -58.17(12)
C2 C3 C4 Fe1 57.70(13)
C1 Fe1 C4 C3 -82.34(11)
C6 Fe1 C4 C3 -143.85(18)
C7 Fe1 C4 C3 26.1(2)
C2 Fe1 C4 C3 -37.39(10)
C5 Fe1 C4 C3 -120.09(15)
C10 Fe1 C4 C3 165.10(10)
C8 Fe1 C4 C3 75.01(14)
C9 Fe1 C4 C3 120.03(11)
C1 Fe1 C4 C5 37.75(9)
C6 Fe1 C4 C5 -23.8(2)
C7 Fe1 C4 C5 146.18(18)
C2 Fe1 C4 C5 82.71(10)
C10 Fe1 C4 C5 -74.81(12)
C8 Fe1 C4 C5 -164.90(11)
C3 Fe1 C4 C5 120.09(15)
C9 Fe1 C4 C5 -119.88(10)
C3 C4 C5 C1 1.11(19)
Fe1 C4 C5 C1 -57.52(11)
C3 C4 C5 Fe1 58.63(13)
C2 C1 C5 C4 -1.31(18)
P1 C1 C5 C4 166.71(12)
Fe1 C1 C5 C4 59.35(11)
C2 C1 C5 Fe1 -60.66(11)
P1 C1 C5 Fe1 107.36(11)
C1 Fe1 C5 C4 -120.23(13)
C6 Fe1 C5 C4 170.52(10)
C7 Fe1 C5 C4 -151.57(16)
C2 Fe1 C5 C4 -80.89(10)
C10 Fe1 C5 C4 125.96(10)
C8 Fe1 C5 C4 47.7(3)
C3 Fe1 C5 C4 -36.93(10)
C9 Fe1 C5 C4 84.53(12)
C6 Fe1 C5 C1 -69.25(11)
C7 Fe1 C5 C1 -31.3(2)
C2 Fe1 C5 C1 39.34(9)
C10 Fe1 C5 C1 -113.80(9)
C8 Fe1 C5 C1 167.9(3)
C3 Fe1 C5 C1 83.31(10)
C9 Fe1 C5 C1 -155.23(10)
C4 Fe1 C5 C1 120.23(13)
N2 P2 C6 C7 52.61(17)
P1 P2 C6 C7 -79.84(15)
Cr1 P2 C6 C7 -145.87(13)
N2 P2 C6 C10 -141.35(13)
P1 P2 C6 C10 86.20(13)
Cr1 P2 C6 C10 20.17(16)
N2 P2 C6 Fe1 135.97(8)
P1 P2 C6 Fe1 3.52(9)
Cr1 P2 C6 Fe1 -62.51(10)
C1 Fe1 C6 C7 117.99(10)
C2 Fe1 C6 C7 77.09(11)
C5 Fe1 C6 C7 156.97(10)
C10 Fe1 C6 C7 -117.51(14)
C8 Fe1 C6 C7 -37.54(11)
C3 Fe1 C6 C7 54.89(19)
C9 Fe1 C6 C7 -80.71(11)
C4 Fe1 C6 C7 174.54(17)
C1 Fe1 C6 C10 -124.50(9)
C7 Fe1 C6 C10 117.51(14)
C2 Fe1 C6 C10 -165.40(9)
C5 Fe1 C6 C10 -85.51(10)
C8 Fe1 C6 C10 79.97(11)
C3 Fe1 C6 C10 172.41(15)
C9 Fe1 C6 C10 36.81(10)
C4 Fe1 C6 C10 -67.9(2)
C1 Fe1 C6 P2 -6.03(10)
C7 Fe1 C6 P2 -124.01(14)
C2 Fe1 C6 P2 -46.93(11)
C5 Fe1 C6 P2 32.96(12)
C10 Fe1 C6 P2 118.47(13)
C8 Fe1 C6 P2 -161.56(12)
C3 Fe1 C6 P2 -69.12(19)
C9 Fe1 C6 P2 155.28(11)
C4 Fe1 C6 P2 50.5(2)
C10 C6 C7 C8 -0.62(19)
P2 C6 C7 C8 167.22(13)
Fe1 C6 C7 C8 60.31(13)
C10 C6 C7 Fe1 -60.93(11)
P2 C6 C7 Fe1 106.91(13)
C1 Fe1 C7 C8 165.57(11)
C6 Fe1 C7 C8 -119.12(16)
C2 Fe1 C7 C8 124.17(12)
C5 Fe1 C7 C8 -171.89(15)
C10 Fe1 C7 C8 -80.12(12)
C3 Fe1 C7 C8 85.32(13)
C9 Fe1 C7 C8 -36.81(12)
C4 Fe1 C7 C8 66.2(2)
C1 Fe1 C7 C6 -75.31(11)
C2 Fe1 C7 C6 -116.71(10)
C5 Fe1 C7 C6 -52.8(2)
C10 Fe1 C7 C6 39.00(10)
C8 Fe1 C7 C6 119.12(16)
C3 Fe1 C7 C6 -155.56(10)
C9 Fe1 C7 C6 82.30(11)
C4 Fe1 C7 C6 -174.68(17)
C6 C7 C8 C9 0.1(2)
Fe1 C7 C8 C9 59.09(13)
C6 C7 C8 Fe1 -58.94(12)
C1 Fe1 C8 C9 -151.24(15)
C6 Fe1 C8 C9 -81.82(12)
C7 Fe1 C8 C9 -120.30(17)
C2 Fe1 C8 C9 169.51(11)
C5 Fe1 C8 C9 47.3(3)
C10 Fe1 C8 C9 -37.04(11)
C3 Fe1 C8 C9 125.79(11)
C4 Fe1 C8 C9 84.48(13)
C1 Fe1 C8 C7 -30.9(2)
C6 Fe1 C8 C7 38.48(11)
C2 Fe1 C8 C7 -70.19(13)
C5 Fe1 C8 C7 167.6(2)
C10 Fe1 C8 C7 83.26(12)
C3 Fe1 C8 C7 -113.90(12)
C9 Fe1 C8 C7 120.30(17)
C4 Fe1 C8 C7 -155.22(11)
C7 C8 C9 C10 0.4(2)
Fe1 C8 C9 C10 58.21(12)
C7 C8 C9 Fe1 -57.81(13)
C1 Fe1 C9 C10 24.0(2)
C6 Fe1 C9 C10 -37.96(10)
C7 Fe1 C9 C10 -82.91(11)
C2 Fe1 C9 C10 -146.20(18)
C5 Fe1 C9 C10 74.86(12)
C8 Fe1 C9 C10 -120.16(15)
C3 Fe1 C9 C10 164.79(10)
C4 Fe1 C9 C10 119.98(10)
C1 Fe1 C9 C8 144.13(17)
C6 Fe1 C9 C8 82.20(11)
C7 Fe1 C9 C8 37.25(11)
C2 Fe1 C9 C8 -26.0(3)
C5 Fe1 C9 C8 -164.98(10)
C10 Fe1 C9 C8 120.16(15)
C3 Fe1 C9 C8 -75.05(13)
C4 Fe1 C9 C8 -119.86(11)
C8 C9 C10 C6 -0.8(2)
Fe1 C9 C10 C6 57.63(11)
C8 C9 C10 Fe1 -58.41(13)
C7 C6 C10 C9 0.87(18)
P2 C6 C10 C9 -167.77(12)
Fe1 C6 C10 C9 -59.36(12)
C7 C6 C10 Fe1 60.23(11)
P2 C6 C10 Fe1 -108.41(12)
C1 Fe1 C10 C9 -170.33(10)
C6 Fe1 C10 C9 120.01(14)
C7 Fe1 C10 C9 80.83(11)
C2 Fe1 C10 C9 152.15(16)
C5 Fe1 C10 C9 -125.88(10)
C8 Fe1 C10 C9 37.00(11)
C3 Fe1 C10 C9 -48.0(3)
C4 Fe1 C10 C9 -84.43(12)
C1 Fe1 C10 C6 69.65(11)
C7 Fe1 C10 C6 -39.18(9)
C2 Fe1 C10 C6 32.1(2)
C5 Fe1 C10 C6 114.11(9)
C8 Fe1 C10 C6 -83.01(10)
C3 Fe1 C10 C6 -168.1(2)
C9 Fe1 C10 C6 -120.01(14)
C4 Fe1 C10 C6 155.56(9)
C13 N1 C11 C12 -73.1(3)
P1 N1 C11 C12 83.6(2)
C11 N1 C13 C14 -67.6(3)
P1 N1 C13 C14 136.7(2)
C17 N2 C15 C16 103.5(2)
P2 N2 C15 C16 -75.6(2)
C15 N2 C17 C18 -67.5(3)
P2 N2 C17 C18 111.6(2)
N2 P2 Cr1 C22 62.66(9)
C6 P2 Cr1 C22 -96.58(9)
P1 P2 Cr1 C22 174.55(6)
N2 P2 Cr1 C20 -105.67(18)
C6 P2 Cr1 C20 95.09(18)
P1 P2 Cr1 C20 6.22(16)
N2 P2 Cr1 C19 152.21(9)
C6 P2 Cr1 C19 -7.03(9)
P1 P2 Cr1 C19 -95.90(6)
N2 P2 Cr1 C21 -25.73(9)
C6 P2 Cr1 C21 175.03(9)
P1 P2 Cr1 C21 86.16(6)
N2 P2 Cr1 P1 -111.89(7)
C6 P2 Cr1 P1 88.87(6)
N1 P1 Cr1 C22 96.15(16)
C1 P1 Cr1 C22 -102.85(16)
P2 P1 Cr1 C22 -12.53(15)
N1 P1 Cr1 C20 -69.17(9)
C1 P1 Cr1 C20 91.82(8)
P2 P1 Cr1 C20 -177.85(6)
N1 P1 Cr1 C19 -156.88(9)
C1 P1 Cr1 C19 4.12(8)
P2 P1 Cr1 C19 94.45(6)
N1 P1 Cr1 C21 15.97(9)
C1 P1 Cr1 C21 176.97(8)
P2 P1 Cr1 C21 -92.71(6)
N1 P1 Cr1 P2 108.68(7)
C1 P1 Cr1 P2 -90.33(6)
C22 Cr1 C19 O1 -58.3(16)
C20 Cr1 C19 O1 41.1(16)
C21 Cr1 C19 O1 10.4(19)
P2 Cr1 C19 O1 -158.0(16)
P1 Cr1 C19 O1 146.1(16)
C22 Cr1 C20 O2 10(22)
C19 Cr1 C20 O2 -77(22)
C21 Cr1 C20 O2 97(22)
P2 Cr1 C20 O2 178(100)
P1 Cr1 C20 O2 -177(100)
C22 Cr1 C21 O3 80(3)
C20 Cr1 C21 O3 -19(3)
C19 Cr1 C21 O3 12(3)
P2 Cr1 C21 O3 -180(100)
P1 Cr1 C21 O3 -125(3)
C20 Cr1 C22 O4 156(7)
C19 Cr1 C22 O4 -119(7)
C21 Cr1 C22 O4 70(7)
P2 Cr1 C22 O4 -20(7)
P1 Cr1 C22 O4 -10(7)
